data_4060630
loop_
_publ_author_name
'Carsten Strohmann'
'Stefan Dilsky'
'Katja Strohfeldt'

_publ_section_title
;
Crystal Structures of [PhLi&#x00B7;(&#x2212;)-sparteine]2,
[PhOLi&#x00B7;(&#x2212;)-sparteine]2, and the Mixed Aggregate
[PhLi&#x00B7;PhOLi&#x00B7;2(&#x2212;)-sparteine]
;
_journal_name_full Organometallics
_journal_page_first 41
_journal_paper_doi 10.1021/om050794w
_journal_volume 25
_journal_year 2006
_chemical_formula_sum 'C47 H74 Li2 N4 O2'
_chemical_formula_weight 740.98
_space_group_IT_number 4
_symmetry_cell_setting monoclinic
_symmetry_space_group_name_Hall 'P 2yb'
_symmetry_space_group_name_H-M 'P 1 21 1'
_cell_angle_alpha 90
_cell_angle_beta 106.20(2)
_cell_angle_gamma 90
_cell_formula_units_Z 2
_cell_length_a 9.7174(18)
_cell_length_b 16.668(3)
_cell_length_c 14.420(2)
_cell_measurement_temperature 193(2)
_cell_volume 2242.9(7)
_diffrn_ambient_temperature 193(2)
_exptl_crystal_density_diffrn 1.097
_cod_original_sg_symbol_H-M 'P 21'
_cod_database_code 4060630

loop_
_symmetry_equiv_pos_as_xyz
'x, y, z'
'-x, y+1/2, -z'

loop_
_atom_site_label
_atom_site_type_symbol
_atom_site_fract_x
_atom_site_fract_y
_atom_site_fract_z
_atom_site_U_iso_or_equiv
_atom_site_adp_type
_atom_site_occupancy
_atom_site_symmetry_multiplicity
_atom_site_calc_flag
_atom_site_refinement_flags
_atom_site_disorder_assembly
_atom_site_disorder_group
C1 C 0.4551(4) 0.2344(2) 0.9152(2) 0.0552(10) Uani 1 1 d . . .
C2 C 0.5554(4) 0.2500(2) 1.0025(3) 0.0621(10) Uani 1 1 d . . .
H2 H 0.6527 0.2595 1.0047 0.075 Uiso 1 1 calc R . .
C3 C 0.5125(6) 0.2516(2) 1.0874(3) 0.0751(13) Uani 1 1 d . . .
H3 H 0.5818 0.2634 1.1466 0.09 Uiso 1 1 calc R . .
C4 C 0.3753(6) 0.2368(2) 1.0882(3) 0.0780(13) Uani 1 1 d . . .
H4 H 0.3485 0.2382 1.1467 0.094 Uiso 1 1 calc R . .
C5 C 0.2777(5) 0.2199(3) 1.0026(3) 0.0759(12) Uani 1 1 d . . .
H5 H 0.1812 0.2091 1.0014 0.091 Uiso 1 1 calc R . .
C6 C 0.3162(5) 0.2183(2) 0.9176(3) 0.0671(11) Uani 1 1 d . . .
H6 H 0.2456 0.2058 0.8591 0.081 Uiso 1 1 calc R . .
C7 C 0.5690(4) 0.2595(2) 0.5704(2) 0.0512(9) Uani 1 1 d . . .
C8 C 0.6887(5) 0.2996(3) 0.5569(3) 0.0707(11) Uani 1 1 d . . .
H8 H 0.7524 0.3266 0.6097 0.085 Uiso 1 1 calc R . .
C9 C 0.7154(5) 0.3002(3) 0.4664(3) 0.0788(13) Uani 1 1 d . . .
H9 H 0.7985 0.3262 0.4586 0.095 Uiso 1 1 calc R . .
C10 C 0.6223(6) 0.2636(3) 0.3890(3) 0.0811(14) Uani 1 1 d . . .
H10 H 0.6414 0.2636 0.3279 0.097 Uiso 1 1 calc R . .
C11 C 0.5037(6) 0.2274(3) 0.3995(3) 0.0803(13) Uani 1 1 d . . .
H11 H 0.4378 0.2033 0.3453 0.096 Uiso 1 1 calc R . .
C12 C 0.4775(5) 0.2252(2) 0.4885(3) 0.0656(11) Uani 1 1 d . . .
H12 H 0.3933 0.1991 0.4941 0.079 Uiso 1 1 calc R . .
C13 C 0.1558(6) 0.3423(3) 0.6648(4) 0.0926(16) Uani 1 1 d . . .
H13A H 0.1487 0.2997 0.7111 0.111 Uiso 1 1 calc R . .
H13B H 0.0685 0.3758 0.6528 0.111 Uiso 1 1 calc R . .
C14 C 0.1618(5) 0.3044(3) 0.5724(3) 0.0867(14) Uani 1 1 d . . .
H14A H 0.0739 0.2726 0.545 0.104 Uiso 1 1 calc R . .
H14B H 0.2452 0.2678 0.5845 0.104 Uiso 1 1 calc R . .
C15 C 0.1751(6) 0.3695(3) 0.5008(3) 0.0886(15) Uani 1 1 d . . .
H15A H 0.0857 0.4014 0.4816 0.106 Uiso 1 1 calc R . .
H15B H 0.1898 0.3444 0.442 0.106 Uiso 1 1 calc R . .
C16 C 0.3034(6) 0.4253(3) 0.5476(3) 0.0842(14) Uani 1 1 d . . .
H16A H 0.3939 0.3945 0.5608 0.101 Uiso 1 1 calc R . .
H16B H 0.3079 0.4694 0.5025 0.101 Uiso 1 1 calc R . .
C17 C 0.2873(5) 0.4593(2) 0.6391(3) 0.0732(12) Uani 1 1 d . . .
H17 H 0.1921 0.4867 0.6237 0.088 Uiso 1 1 calc R . .
C18 C 0.4041(6) 0.5234(3) 0.6860(3) 0.0857(14) Uani 1 1 d . . .
H18 H 0.3986 0.5677 0.6383 0.103 Uiso 1 1 calc R . .
C19 C 0.3704(7) 0.5584(3) 0.7749(3) 0.1006(17) Uani 1 1 d . . .
H19A H 0.4411 0.6004 0.8046 0.121 Uiso 1 1 calc R . .
H19B H 0.2735 0.5826 0.7571 0.121 Uiso 1 1 calc R . .
C20 C 0.3781(6) 0.4892(3) 0.8450(4) 0.0904(15) Uani 1 1 d . . .
H20 H 0.3516 0.5113 0.9022 0.108 Uiso 1 1 calc R . .
C21 C 0.2687(6) 0.4269(3) 0.8009(3) 0.0909(15) Uani 1 1 d . . .
H21A H 0.2756 0.3826 0.8477 0.109 Uiso 1 1 calc R . .
H21B H 0.1721 0.4509 0.7886 0.109 Uiso 1 1 calc R . .
C22 C 0.5332(6) 0.4572(3) 0.8823(3) 0.0866(15) Uani 1 1 d . . .
H22 H 0.5303 0.4085 0.9223 0.104 Uiso 1 1 calc R . .
C23 C 0.5605(6) 0.4892(3) 0.7149(3) 0.0884(15) Uani 1 1 d . . .
H23A H 0.5797 0.4637 0.6578 0.106 Uiso 1 1 calc R . .
H23B H 0.6292 0.534 0.7356 0.106 Uiso 1 1 calc R . .
C24 C 0.6328(7) 0.5155(3) 0.9449(4) 0.1046(18) Uani 1 1 d . . .
H24A H 0.5985 0.5286 1.0017 0.125 Uiso 1 1 calc R . .
H24B H 0.6344 0.5657 0.9085 0.125 Uiso 1 1 calc R . .
C25 C 0.7857(7) 0.4804(4) 0.9792(4) 0.1076(18) Uani 1 1 d . . .
H25A H 0.8513 0.5199 1.0205 0.129 Uiso 1 1 calc R . .
H25B H 0.7856 0.4312 1.0177 0.129 Uiso 1 1 calc R . .
C26 C 0.8362(6) 0.4609(4) 0.8911(4) 0.1116(18) Uani 1 1 d . . .
H26A H 0.8431 0.5108 0.8555 0.134 Uiso 1 1 calc R . .
H26B H 0.9325 0.436 0.9117 0.134 Uiso 1 1 calc R . .
C27 C 0.7318(6) 0.4038(3) 0.8259(4) 0.0942(15) Uani 1 1 d . . .
H27A H 0.765 0.3936 0.768 0.113 Uiso 1 1 calc R . .
H27B H 0.7355 0.3521 0.8603 0.113 Uiso 1 1 calc R . .
C28 C 0.8584(4) 0.1596(3) 0.8650(3) 0.0715(12) Uani 1 1 d . . .
H28A H 0.944 0.1295 0.9019 0.086 Uiso 1 1 calc R . .
H28B H 0.8265 0.1941 0.911 0.086 Uiso 1 1 calc R . .
C29 C 0.8988(5) 0.2123(2) 0.7903(3) 0.0703(11) Uani 1 1 d . . .
H29A H 0.8159 0.2461 0.7572 0.084 Uiso 1 1 calc R . .
H29B H 0.9787 0.2483 0.8231 0.084 Uiso 1 1 calc R . .
C30 C 0.9436(5) 0.1613(3) 0.7165(4) 0.0783(13) Uani 1 1 d . . .
H30A H 1.035 0.1338 0.7478 0.094 Uiso 1 1 calc R . .
H30B H 0.9589 0.196 0.6645 0.094 Uiso 1 1 calc R . .
C31 C 0.8278(4) 0.0992(2) 0.6734(3) 0.0647(11) Uani 1 1 d . . .
H31A H 0.8615 0.0634 0.6295 0.078 Uiso 1 1 calc R . .
H31B H 0.7404 0.127 0.6349 0.078 Uiso 1 1 calc R . .
C32 C 0.7909(4) 0.0486(2) 0.7526(3) 0.0588(10) Uani 1 1 d . . .
H32 H 0.8813 0.0219 0.7902 0.071 Uiso 1 1 calc R . .
C33 C 0.6808(4) -0.0177(2) 0.7129(3) 0.0586(10) Uani 1 1 d . . .
H33 H 0.7208 -0.0531 0.6707 0.07 Uiso 1 1 calc R . .
C34 C 0.6638(5) -0.0687(2) 0.7974(3) 0.0692(11) Uani 1 1 d . . .
H34A H 0.5993 -0.1147 0.7735 0.083 Uiso 1 1 calc R . .
H34B H 0.7579 -0.0894 0.8359 0.083 Uiso 1 1 calc R . .
C35 C 0.5993(5) -0.0129(2) 0.8587(3) 0.0639(11) Uani 1 1 d . . .
H35 H 0.5885 -0.0443 0.9154 0.077 Uiso 1 1 calc R . .
C36 C 0.7035(5) 0.0560(2) 0.8973(3) 0.0668(11) Uani 1 1 d . . .
H36A H 0.6594 0.093 0.9345 0.08 Uiso 1 1 calc R . .
H36B H 0.7916 0.0339 0.9423 0.08 Uiso 1 1 calc R . .
C37 C 0.4507(4) 0.0157(2) 0.8016(3) 0.0560(10) Uani 1 1 d . . .
H37 H 0.4198 0.0563 0.8428 0.067 Uiso 1 1 calc R . .
C38 C 0.5315(4) 0.0103(2) 0.6531(3) 0.0568(10) Uani 1 1 d . . .
H38A H 0.5415 0.0432 0.5981 0.068 Uiso 1 1 calc R . .
H38B H 0.4725 -0.0372 0.6264 0.068 Uiso 1 1 calc R . .
C39 C 0.3378(5) -0.0533(2) 0.7831(3) 0.0732(12) Uani 1 1 d . . .
H39A H 0.3686 -0.097 0.7468 0.088 Uiso 1 1 calc R . .
H39B H 0.3327 -0.0755 0.8457 0.088 Uiso 1 1 calc R . .
C40 C 0.1901(5) -0.0242(2) 0.7263(4) 0.0835(14) Uani 1 1 d . . .
H40A H 0.1232 -0.0702 0.7103 0.1 Uiso 1 1 calc R . .
H40B H 0.1529 0.0141 0.7659 0.1 Uiso 1 1 calc R . .
C41 C 0.1998(5) 0.0164(2) 0.6343(4) 0.0782(13) Uani 1 1 d . . .
H41A H 0.1053 0.0395 0.6003 0.094 Uiso 1 1 calc R . .
H41B H 0.2247 -0.0239 0.5912 0.094 Uiso 1 1 calc R . .
C42 C 0.3137(4) 0.0835(2) 0.6559(3) 0.0619(10) Uani 1 1 d . . .
H42A H 0.3199 0.1064 0.5939 0.074 Uiso 1 1 calc R . .
H42B H 0.2811 0.1267 0.6919 0.074 Uiso 1 1 calc R . .
Li1 Li 0.4786(9) 0.3214(4) 0.7419(4) 0.070(2) Uani 1 1 d . . .
Li2 Li 0.5577(7) 0.1702(3) 0.7512(4) 0.0514(15) Uani 1 1 d . . .
N1 N 0.2846(4) 0.39319(18) 0.7087(2) 0.0695(10) Uani 1 1 d . . .
N2 N 0.5840(4) 0.42956(19) 0.7941(2) 0.0726(10) Uani 1 1 d . . .
N3 N 0.7439(3) 0.10255(17) 0.8204(2) 0.0543(8) Uani 1 1 d . . .
N4 N 0.4571(3) 0.05822(16) 0.7116(2) 0.0499(7) Uani 1 1 d . . .
O1 O 0.4901(3) 0.23672(14) 0.83315(17) 0.0669(7) Uani 1 1 d . . .
O2 O 0.5442(3) 0.25511(14) 0.65591(15) 0.0576(6) Uani 1 1 d . . .
C43A C 0.035(4) 0.133(2) 0.388(2) 0.223(15) Uani 0.5 1 d P . .
H43A H 0.0006 0.0788 0.3669 0.334 Uiso 0.5 1 calc PR . .
H43B H -0.0181 0.1537 0.4318 0.334 Uiso 0.5 1 calc PR . .
H43C H 0.1371 0.1312 0.4216 0.334 Uiso 0.5 1 calc PR . .
C43B C 0.1290(17) 0.0635(12) 0.3681(12) 0.137(5) Uani 0.5 1 d P . .
H43D H 0.1028 0.061 0.4289 0.205 Uiso 0.5 1 calc PR . .
H43E H 0.2336 0.0632 0.3818 0.205 Uiso 0.5 1 calc PR . .
H43F H 0.089 0.017 0.3281 0.205 Uiso 0.5 1 calc PR . .
C44A C 0.016(7) 0.173(5) 0.323(6) 0.51(6) Uani 0.5 1 d P . .
H44A H 0.0501 0.2268 0.3501 0.609 Uiso 0.5 1 calc PR . .
H44B H -0.0895 0.178 0.2985 0.609 Uiso 0.5 1 calc PR . .
C44B C 0.073(8) 0.136(6) 0.318(4) 0.43(6) Uani 0.5 1 d P . .
H44C H 0.1634 0.1468 0.3011 0.52 Uiso 0.5 1 calc PR . .
H44D H 0.0851 0.1659 0.3786 0.52 Uiso 0.5 1 calc PR . .
C45A C 0.056(3) 0.168(4) 0.253(3) 0.31(4) Uani 0.5 1 d P . .
H45A H 0.0006 0.1297 0.2045 0.377 Uiso 0.5 1 calc PR . .
H45B H 0.1602 0.1608 0.2658 0.377 Uiso 0.5 1 calc PR . .
C45B C -0.002(7) 0.204(4) 0.258(4) 0.43(5) Uani 0.5 1 d P . .
H45C H -0.102 0.2042 0.2626 0.514 Uiso 0.5 1 calc PR . .
H45D H 0.0429 0.2541 0.2898 0.514 Uiso 0.5 1 calc PR . .
C46A C 0.001(4) 0.260(3) 0.238(4) 0.35(4) Uani 0.5 1 d P . .
H46A H -0.0867 0.2657 0.2595 0.423 Uiso 0.5 1 calc PR . .
H46B H 0.0751 0.2953 0.2792 0.423 Uiso 0.5 1 calc PR . .
C46B C -0.011(4) 0.212(2) 0.163(2) 0.209(10) Uani 0.5 1 d P . .
H46C H 0.0682 0.1824 0.1472 0.251 Uiso 0.5 1 calc PR . .
H46D H -0.1031 0.1903 0.1224 0.251 Uiso 0.5 1 calc PR . .
C47A C -0.031(2) 0.2900(16) 0.1382(17) 0.148(10) Uani 0.5 1 d P . .
H47A H 0.0579 0.3046 0.1237 0.222 Uiso 0.5 1 calc PR . .
H47B H -0.0936 0.3373 0.1309 0.222 Uiso 0.5 1 calc PR . .
H47C H -0.0804 0.248 0.0936 0.222 Uiso 0.5 1 calc PR . .
C47B C -0.002(6) 0.281(2) 0.147(5) 0.45(5) Uani 0.5 1 d P . .
H47D H 0.0854 0.2918 0.1285 0.675 Uiso 0.5 1 calc PR . .
H47E H -0.0001 0.3121 0.2058 0.675 Uiso 0.5 1 calc PR . .
H47F H -0.0857 0.2981 0.0949 0.675 Uiso 0.5 1 calc PR . .

loop_
_atom_site_aniso_label
_atom_site_aniso_U_11
_atom_site_aniso_U_22
_atom_site_aniso_U_33
_atom_site_aniso_U_23
_atom_site_aniso_U_13
_atom_site_aniso_U_12
C1 0.081(3) 0.041(2) 0.051(2) 0.0015(16) 0.031(2) 0.007(2)
C2 0.076(3) 0.048(2) 0.061(2) 0.000(2) 0.017(2) -0.006(2)
C3 0.116(4) 0.055(2) 0.049(2) -0.006(2) 0.014(2) -0.018(3)
C4 0.116(4) 0.057(3) 0.072(3) -0.007(2) 0.043(3) -0.010(3)
C5 0.088(3) 0.082(3) 0.069(3) -0.001(2) 0.040(3) -0.001(3)
C6 0.085(3) 0.065(2) 0.051(2) 0.0017(19) 0.020(2) 0.004(2)
C7 0.066(2) 0.0454(19) 0.048(2) 0.0048(17) 0.0253(19) 0.0097(19)
C8 0.073(3) 0.076(3) 0.066(3) 0.005(2) 0.024(2) -0.017(2)
C9 0.086(3) 0.085(3) 0.076(3) 0.022(3) 0.040(3) 0.001(3)
C10 0.118(4) 0.077(3) 0.058(3) 0.016(2) 0.041(3) 0.029(3)
C11 0.108(4) 0.082(3) 0.054(2) -0.003(2) 0.029(3) -0.006(3)
C12 0.074(3) 0.069(3) 0.057(2) 0.005(2) 0.025(2) -0.006(2)
C13 0.117(4) 0.065(3) 0.111(4) -0.009(3) 0.056(3) -0.019(3)
C14 0.083(3) 0.078(3) 0.090(3) -0.001(3) 0.010(3) -0.015(3)
C15 0.101(4) 0.079(3) 0.074(3) 0.007(2) 0.005(3) -0.016(3)
C16 0.114(4) 0.074(3) 0.066(3) 0.008(2) 0.028(3) -0.022(3)
C17 0.087(3) 0.056(2) 0.074(3) 0.008(2) 0.018(2) -0.007(2)
C18 0.109(4) 0.077(3) 0.066(3) 0.019(2) 0.016(3) 0.002(3)
C19 0.145(5) 0.071(3) 0.084(3) -0.010(3) 0.029(3) 0.004(3)
C20 0.126(4) 0.069(3) 0.076(3) 0.002(3) 0.028(3) 0.025(3)
C21 0.116(4) 0.080(3) 0.080(3) -0.007(3) 0.033(3) 0.027(3)
C22 0.135(5) 0.061(3) 0.068(3) -0.012(2) 0.035(3) 0.005(3)
C23 0.112(4) 0.060(2) 0.080(3) 0.009(2) 0.005(3) -0.033(3)
C24 0.142(5) 0.082(3) 0.074(3) -0.014(3) 0.003(3) -0.011(4)
C25 0.119(5) 0.126(4) 0.067(3) -0.016(3) 0.008(3) -0.022(4)
C26 0.089(4) 0.111(4) 0.119(4) 0.000(4) 0.002(3) -0.026(3)
C27 0.102(4) 0.083(3) 0.093(3) -0.019(3) 0.018(3) -0.009(3)
C28 0.057(3) 0.073(3) 0.079(3) -0.005(2) 0.010(2) 0.006(2)
C29 0.060(3) 0.061(2) 0.090(3) -0.007(2) 0.022(2) -0.008(2)
C30 0.064(3) 0.069(3) 0.109(3) -0.010(3) 0.037(3) -0.006(2)
C31 0.062(3) 0.062(2) 0.082(3) -0.003(2) 0.039(2) -0.002(2)
C32 0.055(2) 0.055(2) 0.071(2) 0.0029(19) 0.025(2) 0.0116(19)
C33 0.069(3) 0.047(2) 0.068(2) -0.0031(19) 0.031(2) 0.009(2)
C34 0.079(3) 0.053(2) 0.084(3) 0.012(2) 0.037(2) 0.017(2)
C35 0.094(3) 0.051(2) 0.055(2) 0.0016(18) 0.032(2) 0.015(2)
C36 0.080(3) 0.066(2) 0.056(2) 0.011(2) 0.022(2) 0.017(2)
C37 0.071(3) 0.0418(19) 0.065(2) 0.0052(18) 0.035(2) 0.0014(19)
C38 0.072(3) 0.049(2) 0.058(2) -0.0084(17) 0.033(2) -0.003(2)
C39 0.085(3) 0.048(2) 0.102(3) 0.013(2) 0.051(3) 0.001(2)
C40 0.069(3) 0.061(3) 0.133(4) 0.010(3) 0.048(3) -0.010(2)
C41 0.068(3) 0.059(2) 0.110(4) 0.001(2) 0.028(3) -0.007(2)
C42 0.063(3) 0.046(2) 0.079(3) 0.0062(19) 0.024(2) 0.001(2)
Li1 0.125(6) 0.047(4) 0.047(3) 0.010(3) 0.036(4) 0.013(4)
Li2 0.066(4) 0.046(3) 0.049(3) 0.000(3) 0.028(3) 0.004(3)
N1 0.099(3) 0.0526(19) 0.057(2) 0.0097(16) 0.0207(19) 0.0033(19)
N2 0.100(3) 0.0515(18) 0.0565(19) -0.0039(16) 0.0055(19) 0.005(2)
N3 0.060(2) 0.0528(17) 0.0535(17) -0.0044(14) 0.0209(15) -0.0010(16)
N4 0.056(2) 0.0420(15) 0.0581(17) 0.0089(14) 0.0262(15) 0.0064(14)
O1 0.102(2) 0.0510(15) 0.0575(15) 0.0031(12) 0.0389(15) 0.0101(14)
O2 0.0779(18) 0.0508(14) 0.0503(14) 0.0040(12) 0.0279(13) 0.0045(13)
C43A 0.16(2) 0.23(3) 0.22(3) 0.02(3) -0.03(2) -0.13(2)
C43B 0.101(10) 0.200(16) 0.108(10) -0.024(11) 0.027(8) -0.030(11)
C44A 0.48(8) 0.48(11) 0.80(14) -0.14(9) 0.57(10) -0.25(8)
C44B 0.47(10) 0.48(10) 0.23(5) 0.05(6) -0.11(6) -0.07(8)
C45A 0.093(14) 0.64(12) 0.21(4) -0.21(6) 0.04(2) 0.06(3)
C45B 0.55(8) 0.46(7) 0.47(7) -0.26(6) 0.46(7) -0.41(7)
C46A 0.19(3) 0.40(6) 0.37(6) -0.31(6) -0.10(3) 0.11(3)
C46B 0.17(2) 0.26(3) 0.20(2) -0.01(2) 0.04(2) 0.01(2)
C47A 0.106(13) 0.15(2) 0.157(15) -0.070(15) -0.021(12) 0.008(12)
C47B 0.44(7) 0.14(3) 0.95(14) 0.06(4) 0.49(8) -0.07(3)

loop_
_geom_bond_atom_site_label_1
_geom_bond_atom_site_label_2
_geom_bond_distance
_geom_bond_site_symmetry_2
_geom_bond_publ_flag
C1 O1 1.319(4) . ?
C1 C2 1.385(5) . ?
C1 C6 1.386(5) . ?
C2 C3 1.399(5) . ?
C3 C4 1.359(6) . ?
C4 C5 1.360(6) . ?
C5 C6 1.378(5) . ?
C7 O2 1.323(4) . ?
C7 C12 1.388(5) . ?
C7 C8 1.401(5) . ?
C8 C9 1.400(6) . ?
C9 C10 1.368(6) . ?
C10 C11 1.346(6) . ?
C11 C12 1.376(6) . ?
C13 C14 1.491(6) . ?
C13 N1 1.499(6) . ?
C14 C15 1.528(6) . ?
C15 C16 1.551(6) . ?
C16 C17 1.483(6) . ?
C17 N1 1.495(5) . ?
C17 C18 1.568(6) . ?
C18 C19 1.525(6) . ?
C18 C23 1.567(7) . ?
C19 C20 1.523(7) . ?
C20 C21 1.494(7) . ?
C20 C22 1.547(7) . ?
C21 N1 1.490(5) . ?
C22 C24 1.487(6) . ?
C22 N2 1.557(5) . ?
C23 N2 1.482(5) . ?
C24 C25 1.544(8) . ?
C25 C26 1.520(7) . ?
C26 C27 1.512(7) . ?
C27 N2 1.446(6) . ?
C27 Li1 2.783(10) . ?
C28 N3 1.469(5) . ?
C28 C29 1.524(6) . ?
C29 C30 1.518(6) . ?
C30 C31 1.527(5) . ?
C31 C32 1.539(5) . ?
C32 N3 1.491(4) . ?
C32 C33 1.534(5) . ?
C33 C34 1.532(5) . ?
C33 C38 1.539(6) . ?
C34 C35 1.532(5) . ?
C35 C37 1.525(6) . ?
C35 C36 1.530(6) . ?
C36 N3 1.493(5) . ?
C37 N4 1.495(4) . ?
C37 C39 1.561(5) . ?
C38 N4 1.488(4) . ?
C39 C40 1.519(6) . ?
C40 C41 1.516(6) . ?
C41 C42 1.542(6) . ?
C42 N4 1.463(5) . ?
C42 Li2 2.790(8) . ?
Li1 O2 1.899(7) . ?
Li1 O1 1.911(6) . ?
Li1 N2 2.106(8) . ?
Li1 N1 2.171(8) . ?
Li1 Li2 2.626(8) . ?
Li2 O1 1.868(6) . ?
Li2 O2 1.952(6) . ?
Li2 N4 2.111(7) . ?
Li2 N3 2.129(7) . ?
C43A C44A 1.13(9) . ?
C43B C44B 1.43(8) . ?
C44A C45A 1.17(7) . ?
C44B C45B 1.50(11) . ?
C45A C46A 1.63(8) . ?
C45B C46B 1.36(5) . ?
C46A C47A 1.46(7) . ?
C46B C47B 1.19(5) . ?
